data_7214622
loop_
_publ_author_name
'Gong, Yun'
'Li, Jian'
'Qin, Jianbo'
'Lin, Jianhua'

_publ_section_title
;
 A homochiral network constructed by supramolecular packing of 2D chiral
 bilayer: synthesis, structure and property of metal(ii) complex based on
 achiral 3,3&#x2032;,4,4&#x2032;-oxydiphthalate and coligand
;
_journal_issue 18
_journal_name_full CrystEngComm
_journal_page_first 5862
_journal_paper_doi 10.1039/c2ce25702e
_journal_volume 14
_journal_year 2012
_chemical_formula_sum 'C104 H64 Cu4 N8 O40'
_chemical_formula_weight 2319.83
_chemical_name_systematic
;
?
;
_space_group_IT_number 14
_symmetry_cell_setting monoclinic
_symmetry_space_group_name_Hall '-P 2ybc'
_symmetry_space_group_name_H-M 'P 1 21/c 1'
_atom_sites_solution_hydrogens geom
_atom_sites_solution_primary direct
_atom_sites_solution_secondary difmap
_audit_creation_method SHELXL-97
_cell_angle_alpha 90.00
_cell_angle_beta 126.59(3)
_cell_angle_gamma 90.00
_cell_formula_units_Z 2
_cell_length_a 21.412(13)
_cell_length_b 9.512(5)
_cell_length_c 29.262(13)
_cell_measurement_reflns_used 11211
_cell_measurement_temperature 293(2)
_cell_measurement_theta_max 27.4835
_cell_measurement_theta_min 3.0113
_cell_volume 4785(5)
_computing_cell_refinement 'CrysAlis RED(Oxford Diffraction, 2009)'
_computing_data_collection 'CrysAlis CCD(Oxford Diffraction, 2009)'
_computing_data_reduction 'CrysAlis RED(Oxford Diffraction, 2009)'
_computing_molecular_graphics 'SHELXTL (Sheldrick, 2008)'
_computing_publication_material 'publCIF (Westrip, 2010)'
_computing_structure_refinement 'SHELXTL (Sheldrick, 2008)'
_computing_structure_solution 'SHELXTL (Sheldrick, 2008)'
_diffrn_ambient_temperature 293(2)
_diffrn_measured_fraction_theta_full 0.996
_diffrn_measured_fraction_theta_max 0.996
_diffrn_measurement_device_type 'Oxford Diffraction Xcalibur/Sapphire3'
_diffrn_measurement_method '\w scans'
_diffrn_radiation_monochromator graphite
_diffrn_radiation_source 'Enhance (Mo) X-ray Source'
_diffrn_radiation_type MoK\a
_diffrn_radiation_wavelength 0.71073
_diffrn_reflns_av_R_equivalents 0.0296
_diffrn_reflns_av_sigmaI/netI 0.0279
_diffrn_reflns_limit_h_max 25
_diffrn_reflns_limit_h_min -25
_diffrn_reflns_limit_k_max 11
_diffrn_reflns_limit_k_min -11
_diffrn_reflns_limit_l_max 34
_diffrn_reflns_limit_l_min -34
_diffrn_reflns_number 29275
_diffrn_reflns_theta_full 25.01
_diffrn_reflns_theta_max 25.01
_diffrn_reflns_theta_min 2.31
_exptl_absorpt_coefficient_mu 0.979
_exptl_absorpt_correction_T_max 1.0000
_exptl_absorpt_correction_T_min 0.6040
_exptl_absorpt_correction_type multi-scan
_exptl_absorpt_process_details 'CrysAlis RED(Oxford Diffraction 2009)'
_exptl_crystal_colour Blue
_exptl_crystal_density_diffrn 1.610
_exptl_crystal_density_method 'not measured'
_exptl_crystal_description Prism
_exptl_crystal_F_000 2360
_exptl_crystal_size_max 0.35
_exptl_crystal_size_mid 0.28
_exptl_crystal_size_min 0.22
_refine_diff_density_max 1.702
_refine_diff_density_min -1.399
_refine_diff_density_rms 0.104
_refine_ls_extinction_method none
_refine_ls_goodness_of_fit_ref 1.090
_refine_ls_hydrogen_treatment constr
_refine_ls_matrix_type full
_refine_ls_number_parameters 694
_refine_ls_number_reflns 8413
_refine_ls_number_restraints 20
_refine_ls_restrained_S_all 1.107
_refine_ls_R_factor_all 0.0912
_refine_ls_R_factor_gt 0.0817
_refine_ls_shift/su_max 0.000
_refine_ls_shift/su_mean 0.000
_refine_ls_structure_factor_coef Fsqd
_refine_ls_weighting_details 'calc w=1/[\s^2^(Fo^2^)+(0.1271P)^2^+12.5805P] where P=(Fo^2^+2Fc^2^)/3'
_refine_ls_weighting_scheme calc
_refine_ls_wR_factor_gt 0.2270
_refine_ls_wR_factor_ref 0.2385
_reflns_number_gt 7202
_reflns_number_total 8413
_reflns_threshold_expression >2sigma(I)
_cod_data_source_file c2ce25702e.txt
_cod_data_source_block 10030401
_cod_depositor_comments
;
The following automatic conversions were performed:

'_symmetry_cell_setting' value 'Monoclinic' changed to 'monoclinic'
according to
/usr/data/users/saulius/automatic-downloads/retrospective/RSC/lib/dictionaries/cif_core.dic
dictionary named 'cif_core.dic' version 2.4.2 from 2011-04-26.

Automatic conversion script
Id: cif_fix_values 2281 2013-09-26 08:29:07Z andrius 
;
_cod_original_cell_volume 4785(4)
_cod_original_sg_symbol_H-M P21/c
_cod_database_code 7214622

loop_
_symmetry_equiv_pos_as_xyz
'x, y, z'
'-x, y+1/2, -z+1/2'
'-x, -y, -z'
'x, -y-1/2, z-1/2'

loop_
_atom_site_label
_atom_site_type_symbol
_atom_site_fract_x
_atom_site_fract_y
_atom_site_fract_z
_atom_site_U_iso_or_equiv
_atom_site_adp_type
_atom_site_occupancy
_atom_site_symmetry_multiplicity
_atom_site_calc_flag
_atom_site_refinement_flags
Cu1 Cu 0.20531(4) 0.10602(7) 0.21167(3) 0.0510(2) Uani 1 1 d U
Cu2 Cu 0.22519(4) 0.41823(7) 0.26156(3) 0.0472(2) Uani 1 1 d .
N1 N 0.3011(3) 0.5780(5) 0.3016(3) 0.0633(13) Uani 1 1 d U
N2 N 0.2462(3) 0.4077(5) 0.3375(2) 0.0524(12) Uani 1 1 d .
N3 N 0.1199(3) -0.0241(5) 0.1557(2) 0.0535(12) Uani 1 1 d .
N4 N 0.2046(3) -0.0208(5) 0.2656(2) 0.0503(11) Uani 1 1 d .
O1 O 0.2956(4) 0.8750(6) 0.1068(2) 0.0943(19) Uani 1 1 d .
O2 O 0.2918(3) 0.8263(6) 0.0326(2) 0.0863(16) Uani 1 1 d .
O3 O 0.3039(4) 0.6219(9) -0.0076(2) 0.116(2) Uani 1 1 d .
H3 H 0.3017 0.6925 0.0076 0.174 Uiso 1 1 calc R
O4 O 0.3520(5) 0.4110(8) 0.0166(3) 0.127(3) Uani 1 1 d .
O5 O 0.4831(3) 0.5898(5) 0.26418(19) 0.0752(15) Uani 1 1 d .
O6 O 0.2919(2) 0.2241(4) 0.26976(17) 0.0535(10) Uani 1 1 d .
O7 O 0.3778(4) 0.0797(5) 0.2784(3) 0.099(2) Uani 1 1 d .
O8 O 0.4191(3) 0.1529(6) 0.3956(2) 0.0862(7) Uani 1 1 d U
H8 H 0.4246 0.1122 0.4225 0.129 Uiso 1 1 calc R
O9 O 0.5225(3) 0.2577(6) 0.4657(2) 0.0862(7) Uani 1 1 d .
O10 O -0.3139(3) 0.7969(6) -0.1450(2) 0.0862(7) Uani 1 1 d .
O11 O -0.2283(3) 0.8905(6) -0.0624(2) 0.0862(7) Uani 1 1 d U
H11 H -0.2556 0.9605 -0.0775 0.129 Uiso 1 1 calc R
O12 O -0.1867(2) 0.7657(4) -0.15246(17) 0.0539(10) Uani 1 1 d .
O13 O -0.2060(3) 0.5465(4) -0.18834(18) 0.0569(10) Uani 1 1 d .
O14 O -0.0975(3) 0.2762(4) -0.00693(15) 0.0564(11) Uani 1 1 d .
O15 O 0.0564(3) 0.4547(4) 0.20787(18) 0.0571(10) Uani 1 1 d .
O16 O 0.13782(19) 0.2850(4) 0.22518(14) 0.0471(8) Uani 1 1 d U
O17 O -0.0482(3) -0.0126(5) 0.2045(2) 0.0787(15) Uani 1 1 d .
H17 H -0.0356 -0.0312 0.2363 0.118 Uiso 1 1 calc R
O18 O 0.0333(3) 0.1634(5) 0.25062(16) 0.0608(11) Uani 1 1 d .
O19 O 0.2762(4) -0.0735(8) 0.1920(3) 0.114(2) Uani 1 1 d .
O20 O 0.9021(8) 0.5846(16) 0.1307(5) 0.107(4) Uani 0.50 1 d P
O21 O 0.4176(6) 0.0192(12) 0.4696(4) 0.081(3) Uani 0.50 1 d P
C1 C 0.3613(3) 0.6704(6) 0.1138(2) 0.0462(12) Uani 1 1 d .
C2 C 0.3973(3) 0.6735(6) 0.1714(2) 0.0493(13) Uani 1 1 d .
H2 H 0.3899 0.7510 0.1870 0.059 Uiso 1 1 calc R
C3 C 0.4434(3) 0.5672(6) 0.2062(2) 0.0513(14) Uani 1 1 d .
C4 C 0.4537(4) 0.4494(7) 0.1846(3) 0.0695(19) Uani 1 1 d .
H4 H 0.4840 0.3750 0.2081 0.083 Uiso 1 1 calc R
C5 C 0.4188(4) 0.4443(7) 0.1281(4) 0.0695(19) Uani 1 1 d .
H5 H 0.4258 0.3642 0.1134 0.083 Uiso 1 1 calc R
C6 C 0.3730(4) 0.5521(7) 0.0907(3) 0.0566(14) Uani 1 1 d .
C7 C 0.3119(4) 0.7993(7) 0.0820(3) 0.0610(16) Uani 1 1 d .
C8 C 0.3419(6) 0.5253(11) 0.0300(4) 0.089(3) Uani 1 1 d .
C9 C 0.4781(3) 0.4951(6) 0.2974(2) 0.0512(13) Uani 1 1 d .
C10 C 0.5309(4) 0.5183(7) 0.3549(3) 0.0589(15) Uani 1 1 d .
H10 H 0.5683 0.5884 0.3686 0.071 Uiso 1 1 calc R
C11 C 0.5271(4) 0.4358(7) 0.3915(3) 0.0586(15) Uani 1 1 d .
H11A H 0.5626 0.4508 0.4305 0.070 Uiso 1 1 calc R
C12 C 0.4717(3) 0.3301(6) 0.3721(2) 0.0498(13) Uani 1 1 d .
C13 C 0.4195(3) 0.3071(5) 0.3135(2) 0.0419(11) Uani 1 1 d .
C14 C 0.4234(3) 0.3898(5) 0.2759(2) 0.0462(12) Uani 1 1 d .
H14 H 0.3896 0.3739 0.2369 0.055 Uiso 1 1 calc R
C15 C 0.4714(4) 0.2460(7) 0.4142(3) 0.0614(16) Uani 1 1 d U
C16 C 0.3603(3) 0.1924(6) 0.2867(2) 0.0466(12) Uani 1 1 d .
C17 C -0.2561(4) 0.7890(8) -0.0985(3) 0.0725(9) Uani 1 1 d U
C18 C -0.2085(4) 0.6583(8) -0.0729(3) 0.0644(10) Uani 1 1 d U
C19 C -0.1952(3) 0.6074(6) -0.0226(2) 0.0502(13) Uani 1 1 d .
H19 H -0.2116 0.6597 -0.0047 0.060 Uiso 1 1 calc R
C20 C -0.1580(3) 0.4807(6) 0.0003(2) 0.0478(13) Uani 1 1 d .
H20 H -0.1493 0.4471 0.0335 0.057 Uiso 1 1 calc R
C21 C -0.1340(3) 0.4047(5) -0.0265(2) 0.0435(12) Uani 1 1 d .
C22 C -0.1483(3) 0.4521(6) -0.0771(2) 0.0483(13) Uani 1 1 d .
H22 H -0.1335 0.3980 -0.0957 0.058 Uiso 1 1 calc R
C23 C -0.1847(3) 0.5804(6) -0.0995(2) 0.0439(12) Uani 1 1 d .
C24 C -0.1937(3) 0.6341(6) -0.1516(2) 0.0465(13) Uani 1 1 d .
C25 C -0.0746(3) 0.2319(6) 0.0460(2) 0.0444(12) Uani 1 1 d .
C26 C -0.1094(3) 0.1163(6) 0.0490(2) 0.0538(14) Uani 1 1 d .
H26 H -0.1476 0.0683 0.0162 0.065 Uiso 1 1 calc R
C27 C -0.0870(3) 0.0715(6) 0.1017(2) 0.0509(13) Uani 1 1 d .
H27 H -0.1110 -0.0069 0.1040 0.061 Uiso 1 1 calc R
C28 C -0.0298(3) 0.1408(5) 0.1510(2) 0.0389(11) Uani 1 1 d .
C29 C 0.0070(3) 0.2557(5) 0.14781(19) 0.0357(10) Uani 1 1 d .
C30 C -0.0155(3) 0.3013(5) 0.0946(2) 0.0414(11) Uani 1 1 d .
H30 H 0.0090 0.3780 0.0919 0.050 Uiso 1 1 calc R
C31 C 0.0708(3) 0.3376(5) 0.1983(2) 0.0386(11) Uani 1 1 d .
C32 C -0.0102(3) 0.0988(6) 0.2072(2) 0.0444(12) Uani 1 1 d .
C33 C 0.3230(5) 0.6625(7) 0.2773(5) 0.089(3) Uani 1 1 d .
H33 H 0.3018 0.6552 0.2390 0.107 Uiso 1 1 calc R
C34 C 0.3830(5) 0.7692(9) 0.3148(4) 0.088(2) Uani 1 1 d .
H34 H 0.3972 0.8350 0.2990 0.106 Uiso 1 1 calc R
C35 C 0.4166(6) 0.7727(10) 0.3698(5) 0.100(3) Uani 1 1 d .
H35 H 0.4573 0.8349 0.3931 0.120 Uiso 1 1 calc R
C36 C 0.3921(5) 0.6867(9) 0.3919(4) 0.095(3) Uani 1 1 d .
H36 H 0.4143 0.6915 0.4305 0.113 Uiso 1 1 calc R
C37 C 0.3335(4) 0.5896(7) 0.3575(3) 0.0679(17) Uani 1 1 d U
C38 C 0.3015(4) 0.4958(7) 0.3775(3) 0.0674(17) Uani 1 1 d .
C39 C 0.3236(5) 0.4918(11) 0.4334(3) 0.098(3) Uani 1 1 d .
H39 H 0.3615 0.5533 0.4606 0.117 Uiso 1 1 calc R
C40 C 0.2905(7) 0.4006(12) 0.4477(3) 0.111(4) Uani 1 1 d .
H40 H 0.3046 0.3991 0.4846 0.133 Uiso 1 1 calc R
C41 C 0.2356(5) 0.3091(10) 0.4073(3) 0.087(2) Uani 1 1 d .
H41 H 0.2130 0.2422 0.4165 0.104 Uiso 1 1 calc R
C42 C 0.2145(4) 0.3188(7) 0.3529(3) 0.0628(16) Uani 1 1 d .
H42 H 0.1757 0.2592 0.3253 0.075 Uiso 1 1 calc R
C43 C 0.0819(4) -0.0223(7) 0.0990(3) 0.0635(16) Uani 1 1 d .
H43 H 0.0932 0.0483 0.0830 0.076 Uiso 1 1 calc R
C44 C 0.0269(5) -0.1213(9) 0.0639(3) 0.078(2) Uani 1 1 d .
H44 H 0.0017 -0.1176 0.0248 0.093 Uiso 1 1 calc R
C45 C 0.0094(5) -0.2255(8) 0.0870(4) 0.079(2) Uani 1 1 d .
H45 H -0.0283 -0.2924 0.0637 0.095 Uiso 1 1 calc R
C46 C 0.0485(4) -0.2295(7) 0.1448(4) 0.0726(19) Uani 1 1 d .
H46 H 0.0379 -0.2999 0.1613 0.087 Uiso 1 1 calc R
C47 C 0.1043(3) -0.1269(6) 0.1787(3) 0.0526(14) Uani 1 1 d .
C48 C 0.1494(3) -0.1195(6) 0.2412(3) 0.0524(14) Uani 1 1 d .
C49 C 0.1360(4) -0.2025(8) 0.2727(3) 0.075(2) Uani 1 1 d .
H49 H 0.0966 -0.2695 0.2552 0.090 Uiso 1 1 calc R
C50 C 0.1816(5) -0.1851(9) 0.3306(4) 0.083(2) Uani 1 1 d .
H50 H 0.1735 -0.2413 0.3527 0.100 Uiso 1 1 calc R
C51 C 0.2382(4) -0.0867(9) 0.3558(3) 0.075(2) Uani 1 1 d .
H51 H 0.2696 -0.0741 0.3950 0.090 Uiso 1 1 calc R
C52 C 0.2483(4) -0.0055(8) 0.3216(3) 0.0646(17) Uani 1 1 d .
H52 H 0.2872 0.0625 0.3384 0.078 Uiso 1 1 calc R

loop_
_atom_site_aniso_label
_atom_site_aniso_U_11
_atom_site_aniso_U_22
_atom_site_aniso_U_33
_atom_site_aniso_U_23
_atom_site_aniso_U_13
_atom_site_aniso_U_12
Cu1 0.0410(4) 0.0490(4) 0.0572(4) 0.0202(3) 0.0261(3) 0.0006(3)
Cu2 0.0484(4) 0.0461(4) 0.0477(4) 0.0097(3) 0.0289(3) -0.0004(3)
N1 0.062(3) 0.038(2) 0.105(4) 0.006(3) 0.058(3) 0.004(2)
N2 0.045(3) 0.054(3) 0.045(3) -0.002(2) 0.020(2) -0.003(2)
N3 0.061(3) 0.046(3) 0.069(3) 0.002(2) 0.047(3) 0.004(2)
N4 0.041(2) 0.049(3) 0.063(3) 0.022(2) 0.032(2) 0.007(2)
O1 0.126(5) 0.059(3) 0.077(3) 0.012(3) 0.049(3) 0.043(3)
O2 0.085(4) 0.092(4) 0.057(3) 0.029(3) 0.029(3) 0.018(3)
O3 0.145(6) 0.147(6) 0.059(3) -0.007(4) 0.062(4) 0.010(5)
O4 0.185(8) 0.109(5) 0.134(6) -0.058(5) 0.120(6) -0.025(5)
O5 0.070(3) 0.060(3) 0.052(2) 0.014(2) 0.012(2) -0.029(2)
O6 0.0336(19) 0.049(2) 0.067(2) 0.0163(19) 0.0240(18) 0.0031(16)
O7 0.113(5) 0.046(3) 0.177(7) -0.021(3) 0.107(5) -0.016(3)
O8 0.0862(16) 0.0814(16) 0.0539(12) 0.0050(11) 0.0217(11) -0.0065(13)
O9 0.0862(16) 0.0814(16) 0.0539(12) 0.0050(11) 0.0217(11) -0.0065(13)
O10 0.0862(16) 0.0814(16) 0.0539(12) 0.0050(11) 0.0217(11) -0.0065(13)
O11 0.0862(16) 0.0814(16) 0.0539(12) 0.0050(11) 0.0217(11) -0.0065(13)
O12 0.062(2) 0.050(2) 0.060(2) 0.0135(19) 0.041(2) 0.0045(19)
O13 0.079(3) 0.049(2) 0.056(2) 0.0152(19) 0.048(2) 0.009(2)
O14 0.080(3) 0.050(2) 0.0375(19) 0.0142(17) 0.034(2) 0.027(2)
O15 0.065(3) 0.047(2) 0.057(2) -0.0046(19) 0.035(2) 0.007(2)
O16 0.0365(18) 0.062(2) 0.0367(17) 0.0082(16) 0.0187(15) -0.0032(15)
O17 0.113(4) 0.072(3) 0.060(3) -0.002(2) 0.056(3) -0.035(3)
O18 0.069(3) 0.077(3) 0.040(2) 0.001(2) 0.034(2) -0.017(2)
O19 0.107(5) 0.129(6) 0.118(5) 0.031(4) 0.072(4) 0.031(4)
O20 0.091(8) 0.156(13) 0.077(7) -0.006(7) 0.052(7) 0.017(8)
O21 0.081(6) 0.097(8) 0.096(7) 0.055(6) 0.070(6) 0.021(6)
C1 0.049(3) 0.039(3) 0.048(3) 0.001(2) 0.027(2) -0.001(2)
C2 0.053(3) 0.039(3) 0.049(3) 0.002(2) 0.027(3) -0.002(2)
C3 0.042(3) 0.042(3) 0.054(3) 0.009(2) 0.020(3) -0.009(2)
C4 0.058(4) 0.048(4) 0.092(5) 0.019(4) 0.039(4) 0.008(3)
C5 0.076(4) 0.042(3) 0.105(6) -0.007(4) 0.062(5) 0.003(3)
C6 0.059(3) 0.054(3) 0.066(4) -0.009(3) 0.042(3) -0.007(3)
C7 0.062(4) 0.053(4) 0.054(3) 0.007(3) 0.027(3) 0.006(3)
C8 0.108(7) 0.095(6) 0.090(6) -0.032(5) 0.074(6) -0.024(5)
C9 0.045(3) 0.040(3) 0.053(3) 0.012(2) 0.021(3) 0.000(2)
C10 0.050(3) 0.050(3) 0.051(3) 0.000(3) 0.016(3) -0.009(3)
C11 0.054(3) 0.058(4) 0.046(3) -0.005(3) 0.020(3) -0.009(3)
C12 0.043(3) 0.054(3) 0.047(3) 0.002(3) 0.023(2) 0.000(2)
C13 0.032(2) 0.038(3) 0.047(3) 0.007(2) 0.019(2) 0.004(2)
C14 0.034(3) 0.040(3) 0.045(3) 0.002(2) 0.012(2) -0.003(2)
C15 0.063(4) 0.068(4) 0.045(3) -0.001(3) 0.029(3) -0.005(3)
C16 0.045(3) 0.040(3) 0.053(3) 0.012(2) 0.028(2) 0.002(2)
C17 0.0790(17) 0.0756(18) 0.0473(13) 0.0038(13) 0.0292(13) -0.0047(14)
C18 0.0746(19) 0.0721(19) 0.0437(15) 0.0040(15) 0.0336(14) -0.0041(16)
C19 0.058(3) 0.049(3) 0.039(3) 0.003(2) 0.027(3) 0.014(3)
C20 0.058(3) 0.048(3) 0.034(2) 0.007(2) 0.025(2) 0.008(3)
C21 0.046(3) 0.043(3) 0.037(3) 0.013(2) 0.022(2) 0.014(2)
C22 0.054(3) 0.050(3) 0.048(3) 0.010(2) 0.034(3) 0.012(3)
C23 0.043(3) 0.042(3) 0.042(3) 0.012(2) 0.023(2) 0.004(2)
C24 0.037(3) 0.051(3) 0.053(3) 0.021(3) 0.027(2) 0.009(2)
C25 0.057(3) 0.039(3) 0.032(2) 0.010(2) 0.024(2) 0.016(2)
C26 0.052(3) 0.054(3) 0.038(3) 0.001(2) 0.018(3) 0.005(3)
C27 0.051(3) 0.050(3) 0.047(3) 0.003(2) 0.027(3) -0.006(3)
C28 0.041(3) 0.039(3) 0.036(2) 0.007(2) 0.023(2) 0.005(2)
C29 0.035(2) 0.038(3) 0.036(2) 0.008(2) 0.022(2) 0.012(2)
C30 0.048(3) 0.038(3) 0.038(3) 0.010(2) 0.026(2) 0.009(2)
C31 0.043(3) 0.043(3) 0.037(2) 0.010(2) 0.028(2) 0.007(2)
C32 0.047(3) 0.046(3) 0.046(3) 0.008(2) 0.031(3) 0.004(2)
C33 0.112(6) 0.041(4) 0.152(8) 0.008(4) 0.099(7) 0.005(4)
C34 0.086(5) 0.066(5) 0.115(7) 0.011(5) 0.061(5) -0.021(4)
C35 0.117(8) 0.078(6) 0.114(8) -0.021(5) 0.073(7) -0.022(5)
C36 0.098(6) 0.082(6) 0.120(7) -0.039(5) 0.074(6) -0.033(5)
C37 0.065(4) 0.051(3) 0.088(4) -0.014(3) 0.045(3) 0.001(3)
C38 0.055(4) 0.058(4) 0.074(4) -0.013(3) 0.030(3) -0.004(3)
C39 0.089(6) 0.118(8) 0.049(4) -0.031(5) 0.020(4) -0.012(5)
C40 0.141(9) 0.122(8) 0.046(4) -0.003(5) 0.042(5) -0.020(7)
C41 0.103(6) 0.093(6) 0.047(4) 0.005(4) 0.035(4) -0.008(5)
C42 0.071(4) 0.065(4) 0.043(3) 0.002(3) 0.029(3) -0.009(3)
C43 0.078(4) 0.061(4) 0.065(4) -0.003(3) 0.051(4) -0.003(3)
C44 0.090(5) 0.076(5) 0.069(4) -0.018(4) 0.049(4) 0.003(4)
C45 0.087(5) 0.060(4) 0.089(5) -0.020(4) 0.051(5) -0.012(4)
C46 0.075(4) 0.044(3) 0.110(6) 0.003(4) 0.062(4) -0.006(3)
C47 0.055(3) 0.038(3) 0.076(4) 0.004(3) 0.045(3) 0.002(3)
C48 0.052(3) 0.041(3) 0.078(4) 0.016(3) 0.046(3) 0.007(2)
C49 0.075(4) 0.074(5) 0.089(5) 0.022(4) 0.056(4) -0.006(4)
C50 0.083(5) 0.090(6) 0.098(6) 0.038(5) 0.066(5) 0.007(4)
C51 0.065(4) 0.092(6) 0.067(4) 0.032(4) 0.040(4) 0.009(4)
C52 0.051(3) 0.072(4) 0.068(4) 0.029(3) 0.034(3) 0.005(3)

loop_
_atom_type_symbol
_atom_type_description
_atom_type_scat_dispersion_real
_atom_type_scat_dispersion_imag
_atom_type_scat_source
C C 0.0033 0.0016 'International Tables Vol C Tables 4.2.6.8 and 6.1.1.4'
H H 0.0000 0.0000 'International Tables Vol C Tables 4.2.6.8 and 6.1.1.4'
Cu Cu 0.3201 1.2651 'International Tables Vol C Tables 4.2.6.8 and 6.1.1.4'
N N 0.0061 0.0033 'International Tables Vol C Tables 4.2.6.8 and 6.1.1.4'
O O 0.0106 0.0060 'International Tables Vol C Tables 4.2.6.8 and 6.1.1.4'

loop_
_geom_angle_atom_site_label_1
_geom_angle_atom_site_label_2
_geom_angle_atom_site_label_3
_geom_angle
_geom_angle_site_symmetry_1
_geom_angle_site_symmetry_3
O13 Cu2 O16 90.40(17) 3_565 .
O13 Cu2 N2 172.97(19) 3_565 .
O16 Cu2 N2 94.63(17) . .
O13 Cu2 N1 94.4(2) 3_565 .
O16 Cu2 N1 168.28(19) . .
N2 Cu2 N1 79.7(2) . .
O13 Cu2 O6 87.90(16) 3_565 .
O16 Cu2 O6 82.41(15) . .
N2 Cu2 O6 97.63(18) . .
N1 Cu2 O6 108.40(18) . .
O13 Cu2 Cu1 77.12(13) 3_565 .
O16 Cu2 Cu1 48.31(12) . .
N2 Cu2 Cu1 109.90(14) . .
N1 Cu2 Cu1 143.31(15) . .
O6 Cu2 Cu1 36.78(10) . .
O12 Cu1 O6 89.94(17) 3_565 .
O12 Cu1 N4 170.00(17) 3_565 .
O6 Cu1 N4 96.32(19) . .
O12 Cu1 N3 93.2(2) 3_565 .
O6 Cu1 N3 176.55(19) . .
N4 Cu1 N3 80.7(2) . .
O12 Cu1 O16 83.06(15) 3_565 .
O6 Cu1 O16 78.61(15) . .
N4 Cu1 O16 90.51(17) . .
N3 Cu1 O16 103.09(17) . .
O12 Cu1 O19 93.0(2) 3_565 .
O6 Cu1 O19 101.3(2) . .
N4 Cu1 O19 93.4(2) . .
N3 Cu1 O19 77.2(2) . .
O16 Cu1 O19 176.08(17) . .
O12 Cu1 Cu2 74.26(13) 3_565 .
O6 Cu1 Cu2 43.70(11) . .
N4 Cu1 Cu2 105.07(16) . .
N3 Cu1 Cu2 138.72(14) . .
O16 Cu1 Cu2 37.46(9) . .
O19 Cu1 Cu2 141.12(18) . .
C9 O5 C3 120.9(4) . .
C15 O8 H8 109.5 . .
C16 O6 Cu1 118.5(4) . .
C16 O6 Cu2 138.1(4) . .
Cu1 O6 Cu2 99.52(15) . .
C24 O12 Cu1 132.2(4) . 3_565
C24 O13 Cu2 128.5(4) . 3_565
C17 O11 H11 109.5 . .
C31 O16 Cu2 116.4(4) . .
C31 O16 Cu1 138.6(3) . .
Cu2 O16 Cu1 94.24(14) . .
C21 O14 C25 118.1(4) . .
C32 O17 H17 109.5 . .
C8 O3 H3 109.5 . .
C47 N3 C43 118.9(6) . .
C47 N3 Cu1 114.9(4) . .
C43 N3 Cu1 126.1(4) . .
C52 N4 C48 119.2(5) . .
C52 N4 Cu1 125.4(4) . .
C48 N4 Cu1 115.1(4) . .
C42 N2 C38 117.7(6) . .
C42 N2 Cu2 126.4(4) . .
C38 N2 Cu2 115.8(5) . .
C33 N1 C37 120.5(7) . .
C33 N1 Cu2 124.4(6) . .
C37 N1 Cu2 115.0(4) . .
C2 C1 C6 118.4(5) . .
C2 C1 C7 114.2(5) . .
C6 C1 C7 127.4(5) . .
C3 C2 C1 122.0(6) . .
C3 C2 H2 119.0 . .
C1 C2 H2 119.0 . .
C2 C3 C4 120.7(6) . .
C2 C3 O5 116.3(6) . .
C4 C3 O5 122.8(6) . .
C5 C4 C3 118.1(6) . .
C5 C4 H4 120.9 . .
C3 C4 H4 120.9 . .
C4 C5 C6 123.7(6) . .
C4 C5 H5 118.1 . .
C6 C5 H5 118.1 . .
C5 C6 C1 117.0(6) . .
C5 C6 C8 114.5(7) . .
C1 C6 C8 128.5(7) . .
O1 C7 O2 122.8(6) . .
O1 C7 C1 117.1(6) . .
O2 C7 C1 120.1(6) . .
O5 C9 C10 113.9(5) . .
O5 C9 C14 123.9(5) . .
C10 C9 C14 122.1(5) . .
C11 C10 C9 118.5(6) . .
C11 C10 H10 120.7 . .
C9 C10 H10 120.7 . .
C10 C11 C12 121.9(6) . .
C10 C11 H11A 119.1 . .
C12 C11 H11A 119.1 . .
C11 C12 C13 118.5(5) . .
C11 C12 C15 118.6(5) . .
C13 C12 C15 122.9(5) . .
C12 C13 C14 120.0(5) . .
C12 C13 C16 124.6(5) . .
C14 C13 C16 115.3(5) . .
C9 C14 C13 119.0(5) . .
C9 C14 H14 120.5 . .
C13 C14 H14 120.5 . .
O9 C15 O8 120.1(6) . .
O9 C15 C12 122.1(6) . .
O8 C15 C12 117.6(5) . .
O7 C16 O6 123.7(6) . .
O7 C16 C13 119.2(5) . .
O6 C16 C13 116.8(5) . .
N1 C37 C36 121.6(8) . .
N1 C37 C38 114.5(6) . .
C36 C37 C38 123.9(8) . .
C35 C36 C37 120.2(9) . .
C35 C36 H36 119.9 . .
C37 C36 H36 119.9 . .
C34 C35 C36 119.6(9) . .
C34 C35 H35 120.2 . .
C36 C35 H35 120.2 . .
C35 C34 C33 121.4(8) . .
C35 C34 H34 119.3 . .
C33 C34 H34 119.3 . .
N1 C33 C34 116.5(9) . .
N1 C33 H33 121.8 . .
C34 C33 H33 121.8 . .
N2 C38 C39 120.3(7) . .
N2 C38 C37 114.5(7) . .
C39 C38 C37 125.2(7) . .
C40 C39 C38 120.6(8) . .
C40 C39 H39 119.7 . .
C38 C39 H39 119.7 . .
C39 C40 C41 118.9(8) . .
C39 C40 H40 120.5 . .
C41 C40 H40 120.5 . .
C40 C41 C42 118.4(8) . .
C40 C41 H41 120.8 . .
C42 C41 H41 120.8 . .
N2 C42 C41 123.9(7) . .
N2 C42 H42 118.0 . .
C41 C42 H42 118.0 . .
N4 C52 C51 122.4(7) . .
N4 C52 H52 118.8 . .
C51 C52 H52 118.8 . .
C50 C51 C52 118.1(7) . .
C50 C51 H51 121.0 . .
C52 C51 H51 121.0 . .
C51 C50 C49 120.3(6) . .
C51 C50 H50 119.9 . .
C49 C50 H50 119.9 . .
C48 C49 C50 118.8(7) . .
C48 C49 H49 120.6 . .
C50 C49 H49 120.6 . .
N4 C48 C49 121.3(6) . .
N4 C48 C47 114.4(5) . .
C49 C48 C47 124.2(6) . .
N3 C47 C46 121.1(6) . .
N3 C47 C48 114.5(5) . .
C46 C47 C48 124.4(6) . .
C45 C46 C47 119.5(7) . .
C45 C46 H46 120.2 . .
C47 C46 H46 120.2 . .
C46 C45 C44 118.9(7) . .
C46 C45 H45 120.6 . .
C44 C45 H45 120.6 . .
C43 C44 C45 119.5(7) . .
C43 C44 H44 120.3 . .
C45 C44 H44 120.3 . .
N3 C43 C44 122.2(7) . .
N3 C43 H43 118.9 . .
C44 C43 H43 118.9 . .
C28 C29 C30 119.3(5) . .
C28 C29 C31 124.3(4) . .
C30 C29 C31 116.4(4) . .
C27 C28 C29 119.5(5) . .
C27 C28 C32 121.1(5) . .
C29 C28 C32 119.4(5) . .
C26 C27 C28 121.4(5) . .
C26 C27 H27 119.3 . .
C28 C27 H27 119.3 . .
C25 C26 C27 118.9(5) . .
C25 C26 H26 120.5 . .
C27 C26 H26 120.5 . .
C26 C25 O14 118.5(5) . .
C26 C25 C30 121.2(5) . .
O14 C25 C30 120.3(5) . .
C25 C30 C29 119.7(5) . .
C25 C30 H30 120.1 . .
C29 C30 H30 120.1 . .
O15 C31 O16 124.3(5) . .
O15 C31 C29 119.4(4) . .
O16 C31 C29 116.0(4) . .
O18 C32 O17 122.8(5) . .
O18 C32 C28 124.0(5) . .
O17 C32 C28 113.1(5) . .
C20 C21 O14 122.8(5) . .
C20 C21 C22 121.0(5) . .
O14 C21 C22 116.1(5) . .
C21 C20 C19 119.2(5) . .
C21 C20 H20 120.4 . .
C19 C20 H20 120.4 . .
C20 C19 C18 120.5(6) . .
C20 C19 H19 119.8 . .
C18 C19 H19 119.8 . .
C23 C18 C19 119.7(6) . .
C23 C18 C17 122.4(5) . .
C19 C18 C17 117.6(6) . .
C18 C23 C22 120.1(5) . .
C18 C23 C24 121.6(5) . .
C22 C23 C24 118.2(5) . .
C23 C22 C21 119.6(5) . .
C23 C22 H22 120.2 . .
C21 C22 H22 120.2 . .
O10 C17 O11 123.7(8) . .
O10 C17 C18 124.5(7) . .
O11 C17 C18 111.6(6) . .
O13 C24 O12 127.4(5) . .
O13 C24 C23 118.4(5) . .
O12 C24 C23 114.2(5) . .
O4 C8 O3 120.4(9) . .
O4 C8 C6 119.6(10) . .
O3 C8 C6 120.0(8) . .

loop_
_geom_bond_atom_site_label_1
_geom_bond_atom_site_label_2
_geom_bond_distance
_geom_bond_site_symmetry_2
Cu2 O13 1.955(4) 3_565
Cu2 O16 1.966(4) .
Cu2 N2 1.989(5) .
Cu2 N1 2.013(6) .
Cu2 O6 2.258(4) .
Cu2 Cu1 3.2235(18) .
Cu1 O12 1.956(4) 3_565
Cu1 O6 1.957(4) .
Cu1 N4 1.994(4) .
Cu1 N3 1.997(5) .
Cu1 O16 2.414(4) .
Cu1 O19 2.566(7) .
O1 C7 1.214(8) .
O2 C7 1.264(8) .
O5 C9 1.376(7) .
O5 C3 1.389(8) .
O9 C15 1.232(7) .
O8 C15 1.269(8) .
O8 H8 0.8200 .
O7 C16 1.206(7) .
O6 C16 1.273(6) .
O12 C24 1.263(7) .
O12 Cu1 1.956(4) 3_565
O13 C24 1.257(7) .
O13 Cu2 1.955(4) 3_565
O10 C17 1.174(8) .
O11 C17 1.286(9) .
O11 H11 0.8200 .
O15 C31 1.231(6) .
O16 C31 1.259(6) .
O14 C21 1.378(6) .
O14 C25 1.382(6) .
O17 C32 1.309(7) .
O17 H17 0.8200 .
O18 C32 1.203(7) .
O4 C8 1.219(10) .
O3 C8 1.285(12) .
O3 H3 0.8200 .
N3 C47 1.338(8) .
N3 C43 1.343(8) .
N4 C52 1.324(8) .
N4 C48 1.334(8) .
N2 C42 1.320(8) .
N2 C38 1.351(8) .
N1 C33 1.329(9) .
N1 C37 1.347(10) .
C1 C2 1.375(8) .
C1 C6 1.411(8) .
C1 C7 1.521(8) .
C2 C3 1.354(8) .
C2 H2 0.9300 .
C3 C4 1.368(10) .
C4 C5 1.348(11) .
C4 H4 0.9300 .
C5 C6 1.390(10) .
C5 H5 0.9300 .
C6 C8 1.499(10) .
C9 C10 1.376(8) .
C9 C14 1.374(8) .
C10 C11 1.369(9) .
C10 H10 0.9300 .
C11 C12 1.393(8) .
C11 H11A 0.9300 .
C12 C13 1.397(7) .
C12 C15 1.470(8) .
C13 C14 1.397(8) .
C13 C16 1.492(7) .
C14 H14 0.9300 .
C37 C36 1.391(11) .
C37 C38 1.445(11) .
C36 C35 1.329(13) .
C36 H36 0.9300 .
C35 C34 1.316(12) .
C35 H35 0.9300 .
C34 C33 1.485(12) .
C34 H34 0.9300 .
C33 H33 0.9300 .
C38 C39 1.406(11) .
C39 C40 1.336(14) .
C39 H39 0.9300 .
C40 C41 1.372(13) .
C40 H40 0.9300 .
C41 C42 1.376(9) .
C41 H41 0.9300 .
C42 H42 0.9300 .
C52 C51 1.379(9) .
C52 H52 0.9300 .
C51 C50 1.351(11) .
C51 H51 0.9300 .
C50 C49 1.370(11) .
C50 H50 0.9300 .
C49 C48 1.369(8) .
C49 H49 0.9300 .
C48 C47 1.474(9) .
C47 C46 1.397(9) .
C46 C45 1.370(11) .
C46 H46 0.9300 .
C45 C44 1.371(11) .
C45 H45 0.9300 .
C44 C43 1.374(10) .
C44 H44 0.9300 .
C43 H43 0.9300 .
C29 C28 1.384(7) .
C29 C30 1.395(6) .
C29 C31 1.500(7) .
C28 C27 1.383(8) .
C28 C32 1.489(7) .
C27 C26 1.381(8) .
C27 H27 0.9300 .
C26 C25 1.361(8) .
C26 H26 0.9300 .
C25 C30 1.383(8) .
C30 H30 0.9300 .
C21 C20 1.373(8) .
C21 C22 1.396(7) .
C20 C19 1.378(8) .
C20 H20 0.9300 .
C19 C18 1.408(8) .
C19 H19 0.9300 .
C18 C23 1.374(9) .
C18 C17 1.495(10) .
C23 C22 1.385(7) .
C23 C24 1.508(7) .
C22 H22 0.9300 .
